data_4119499
loop_
_publ_author_name
'Qiuzheng Tang'
'Dexin Xia'
'Xiqing Jin'
'Qing Zhang'
'Xiao-Qiang Sun'
'Congyang Wang'

_publ_section_title
;
 Re/Mg Bimetallic Tandem Catalysis for [4+2] Annulation of Benzamides and
 Alkynes via C-H/N-H Functionalization
;
_journal_name_full 'Journal of the American Chemical Society'
_journal_page_first 4628
_journal_page_last 4631
_journal_paper_doi 10.1021/ja400020e
_journal_volume 135
_journal_year 2013
_chemical_formula_moiety 'C22 H19 N O'
_chemical_formula_sum 'C22 H19 N O'
_chemical_formula_weight 313.38
_chemical_name_systematic
; 
 ? 
;
_space_group_IT_number 14
_symmetry_cell_setting monoclinic
_symmetry_space_group_name_Hall '-P 2ybc'
_symmetry_space_group_name_H-M 'P 1 21/c 1'
_atom_sites_solution_hydrogens geom
_atom_sites_solution_primary direct
_atom_sites_solution_secondary difmap
_audit_creation_method SHELXL-97
_cell_angle_alpha 90.00
_cell_angle_beta 109.567(4)
_cell_angle_gamma 90.00
_cell_formula_units_Z 4
_cell_length_a 8.775(2)
_cell_length_b 19.559(4)
_cell_length_c 10.284(3)
_cell_measurement_reflns_used 5124
_cell_measurement_temperature 173(2)
_cell_measurement_theta_max 27.48
_cell_measurement_theta_min 2.08
_cell_volume 1663.1(7)
_computing_cell_refinement 'CrystalClear (Rigaku Inc., 2007)'
_computing_data_collection 'CrystalClear (Rigaku Inc., 2007)'
_computing_data_reduction 'CrystalClear (Rigaku Inc., 2007)'
_computing_molecular_graphics 'Olex2 Ver 1.1'
_computing_publication_material 'SHELX97 (Sheldrick, 1997)'
_computing_structure_refinement 'SHELXL-97 (Sheldrick, 1997)'
_computing_structure_solution 'SHELXS-97 (Sheldrick, 1990)'
_diffrn_ambient_temperature 173(2)
_diffrn_measured_fraction_theta_full 0.998
_diffrn_measured_fraction_theta_max 0.998
_diffrn_measurement_device_type 'MM007-HF CCD(Saturn 724+)'
_diffrn_measurement_method '\w scans at fixed \c = 45\%'
_diffrn_radiation_monochromator Confocal
_diffrn_radiation_source 'rotating anode'
_diffrn_radiation_type MoK\a
_diffrn_radiation_wavelength 0.71073
_diffrn_reflns_av_R_equivalents 0.0580
_diffrn_reflns_av_sigmaI/netI 0.0515
_diffrn_reflns_limit_h_max 10
_diffrn_reflns_limit_h_min -10
_diffrn_reflns_limit_k_max 22
_diffrn_reflns_limit_k_min -23
_diffrn_reflns_limit_l_max 12
_diffrn_reflns_limit_l_min -12
_diffrn_reflns_number 10079
_diffrn_reflns_theta_full 25.49
_diffrn_reflns_theta_max 25.49
_diffrn_reflns_theta_min 2.08
_exptl_absorpt_coefficient_mu 0.076
_exptl_absorpt_correction_T_max 0.9842
_exptl_absorpt_correction_T_min 0.9775
_exptl_absorpt_correction_type multi-scan
_exptl_absorpt_process_details 'CrystalClear (Rigaku Inc., 2007)'
_exptl_crystal_colour colorless
_exptl_crystal_density_diffrn 1.252
_exptl_crystal_description block
_exptl_crystal_F_000 664
_exptl_crystal_size_max 0.30
_exptl_crystal_size_mid 0.25
_exptl_crystal_size_min 0.21
_refine_diff_density_max 0.156
_refine_diff_density_min -0.163
_refine_diff_density_rms 0.037
_refine_ls_extinction_method none
_refine_ls_goodness_of_fit_ref 1.172
_refine_ls_hydrogen_treatment constr
_refine_ls_matrix_type full
_refine_ls_number_parameters 218
_refine_ls_number_reflns 3101
_refine_ls_number_restraints 0
_refine_ls_restrained_S_all 1.172
_refine_ls_R_factor_all 0.0789
_refine_ls_R_factor_gt 0.0671
_refine_ls_shift/su_max 0.000
_refine_ls_shift/su_mean 0.000
_refine_ls_structure_factor_coef Fsqd
_refine_ls_weighting_details 'calc w=1/[\s^2^(Fo^2^)+(0.0286P)^2^+0.8116P] where P=(Fo^2^+2Fc^2^)/3'
_refine_ls_weighting_scheme calc
_refine_ls_wR_factor_gt 0.1254
_refine_ls_wR_factor_ref 0.1311
_reflns_number_gt 2708
_reflns_number_total 3101
_reflns_threshold_expression >2sigma(I)
_cod_data_source_file ja400020e_si_002.cif
_cod_data_source_block mx1108
_cod_original_cell_volume 1663.2(7)
_cod_database_code 4119499

loop_
_symmetry_equiv_pos_as_xyz
'x, y, z'
'-x, y+1/2, -z+1/2'
'-x, -y, -z'
'x, -y-1/2, z-1/2'

loop_
_atom_site_label
_atom_site_type_symbol
_atom_site_fract_x
_atom_site_fract_y
_atom_site_fract_z
_atom_site_U_iso_or_equiv
_atom_site_adp_type
_atom_site_occupancy
_atom_site_symmetry_multiplicity
_atom_site_calc_flag
_atom_site_refinement_flags
O1 O 0.4144(2) 0.33280(9) 0.71896(16) 0.0481(5) Uani 1 1 d .
N1 N 0.3637(2) 0.30535(9) 0.49481(17) 0.0318(4) Uani 1 1 d .
C1 C 0.3225(3) 0.33417(11) 0.5980(2) 0.0333(5) Uani 1 1 d .
C2 C 0.1598(3) 0.36645(11) 0.5608(2) 0.0309(5) Uani 1 1 d .
C3 C 0.0474(3) 0.36077(10) 0.4281(2) 0.0292(5) Uani 1 1 d .
C4 C 0.0888(3) 0.31692(11) 0.3233(2) 0.0285(5) Uani 1 1 d .
H4 H 0.0594 0.2691 0.3400 0.034 Uiso 1 1 calc R
C5 C 0.2718(3) 0.31556(11) 0.3477(2) 0.0292(5) Uani 1 1 d .
H5 H 0.2914 0.2739 0.2992 0.035 Uiso 1 1 calc R
C6 C 0.1202(3) 0.40116(12) 0.6636(2) 0.0401(6) Uani 1 1 d .
H6 H 0.1977 0.4054 0.7535 0.048 Uiso 1 1 calc R
C7 C -0.0322(3) 0.42942(12) 0.6345(3) 0.0463(7) Uani 1 1 d .
H7 H -0.0597 0.4527 0.7046 0.056 Uiso 1 1 calc R
C8 C -0.1444(3) 0.42367(12) 0.5034(3) 0.0459(6) Uani 1 1 d .
H8 H -0.2488 0.4432 0.4833 0.055 Uiso 1 1 calc R
C9 C -0.1049(3) 0.38950(12) 0.4015(2) 0.0384(6) Uani 1 1 d .
H9 H -0.1830 0.3856 0.3119 0.046 Uiso 1 1 calc R
C10 C -0.0082(3) 0.33237(11) 0.1739(2) 0.0300(5) Uani 1 1 d .
C11 C -0.0293(3) 0.39879(12) 0.1232(2) 0.0409(6) Uani 1 1 d .
H11 H 0.0182 0.4357 0.1833 0.049 Uiso 1 1 calc R
C12 C -0.1182(3) 0.41218(13) -0.0132(2) 0.0460(6) Uani 1 1 d .
H12 H -0.1319 0.4580 -0.0457 0.055 Uiso 1 1 calc R
C13 C -0.1870(3) 0.35930(13) -0.1022(2) 0.0418(6) Uani 1 1 d .
H13 H -0.2485 0.3685 -0.1958 0.050 Uiso 1 1 calc R
C14 C -0.1658(3) 0.29306(12) -0.0540(2) 0.0361(5) Uani 1 1 d .
H14 H -0.2117 0.2563 -0.1150 0.043 Uiso 1 1 calc R
C15 C -0.0779(3) 0.27972(11) 0.0830(2) 0.0308(5) Uani 1 1 d .
H15 H -0.0652 0.2338 0.1152 0.037 Uiso 1 1 calc R
C16 C 0.3394(3) 0.37529(11) 0.2899(2) 0.0319(5) Uani 1 1 d .
C17 C 0.3629(3) 0.43961(12) 0.3512(2) 0.0371(6) Uani 1 1 d .
H17 H 0.3335 0.4475 0.4308 0.045 Uiso 1 1 calc R
C18 C 0.4284(3) 0.49207(13) 0.2974(3) 0.0479(7) Uani 1 1 d .
H18 H 0.4424 0.5360 0.3393 0.058 Uiso 1 1 calc R
C19 C 0.4736(3) 0.48111(17) 0.1830(3) 0.0622(9) Uani 1 1 d .
H19 H 0.5195 0.5172 0.1466 0.075 Uiso 1 1 calc R
C20 C 0.4521(4) 0.41769(17) 0.1217(3) 0.0651(9) Uani 1 1 d .
H20 H 0.4838 0.4098 0.0433 0.078 Uiso 1 1 calc R
C21 C 0.3841(3) 0.36553(14) 0.1745(3) 0.0487(7) Uani 1 1 d .
H21 H 0.3677 0.3221 0.1307 0.058 Uiso 1 1 calc R
C22 C 0.5268(3) 0.27869(13) 0.5241(3) 0.0434(6) Uani 1 1 d .
H22A H 0.5238 0.2395 0.4640 0.065 Uiso 1 1 calc R
H22B H 0.5701 0.2642 0.6208 0.065 Uiso 1 1 calc R
H22C H 0.5961 0.3144 0.5071 0.065 Uiso 1 1 calc R

loop_
_atom_site_aniso_label
_atom_site_aniso_U_11
_atom_site_aniso_U_22
_atom_site_aniso_U_33
_atom_site_aniso_U_23
_atom_site_aniso_U_13
_atom_site_aniso_U_12
O1 0.0429(11) 0.0620(12) 0.0333(9) 0.0056(8) 0.0045(8) -0.0046(9)
N1 0.0262(10) 0.0344(10) 0.0348(10) 0.0067(8) 0.0103(8) 0.0037(8)
C1 0.0319(13) 0.0330(13) 0.0331(12) 0.0057(10) 0.0085(10) -0.0076(10)
C2 0.0326(12) 0.0285(12) 0.0347(11) 0.0010(9) 0.0154(10) -0.0039(10)
C3 0.0308(12) 0.0238(11) 0.0355(11) 0.0019(9) 0.0146(10) -0.0029(9)
C4 0.0296(12) 0.0246(11) 0.0319(11) 0.0027(9) 0.0111(9) -0.0002(9)
C5 0.0319(13) 0.0261(11) 0.0311(11) 0.0012(9) 0.0125(10) 0.0032(9)
C6 0.0477(16) 0.0379(13) 0.0396(13) -0.0052(11) 0.0212(12) -0.0129(11)
C7 0.0548(17) 0.0357(14) 0.0624(17) -0.0126(12) 0.0381(15) -0.0077(12)
C8 0.0425(15) 0.0350(14) 0.0691(17) -0.0002(13) 0.0307(14) 0.0039(12)
C9 0.0342(13) 0.0346(13) 0.0484(14) 0.0004(11) 0.0164(11) -0.0002(10)
C10 0.0278(12) 0.0293(12) 0.0339(11) 0.0016(9) 0.0115(10) -0.0016(9)
C11 0.0432(15) 0.0319(13) 0.0386(13) 0.0008(10) 0.0021(11) -0.0077(11)
C12 0.0476(16) 0.0345(14) 0.0462(14) 0.0121(11) 0.0027(12) -0.0057(12)
C13 0.0368(14) 0.0479(15) 0.0361(12) 0.0061(11) 0.0061(11) -0.0058(12)
C14 0.0324(13) 0.0407(13) 0.0360(12) -0.0048(11) 0.0127(10) -0.0048(11)
C15 0.0278(12) 0.0285(12) 0.0388(12) -0.0012(10) 0.0146(10) -0.0004(9)
C16 0.0287(12) 0.0342(12) 0.0337(11) 0.0043(10) 0.0118(10) 0.0021(10)
C17 0.0372(14) 0.0364(13) 0.0356(12) 0.0072(10) 0.0094(10) -0.0017(11)
C18 0.0431(16) 0.0429(15) 0.0472(14) 0.0137(12) 0.0010(12) -0.0098(12)
C19 0.0500(18) 0.069(2) 0.0663(19) 0.0358(16) 0.0178(15) -0.0099(15)
C20 0.075(2) 0.073(2) 0.0623(18) 0.0210(17) 0.0426(17) 0.0039(18)
C21 0.0600(18) 0.0465(16) 0.0498(15) 0.0072(12) 0.0322(14) 0.0053(13)
C22 0.0276(13) 0.0453(15) 0.0555(15) 0.0139(12) 0.0115(12) 0.0050(11)

loop_
_atom_type_symbol
_atom_type_description
_atom_type_scat_dispersion_real
_atom_type_scat_dispersion_imag
_atom_type_scat_source
C C 0.0033 0.0016 'International Tables Vol C Tables 4.2.6.8 and 6.1.1.4'
H H 0.0000 0.0000 'International Tables Vol C Tables 4.2.6.8 and 6.1.1.4'
N N 0.0061 0.0033 'International Tables Vol C Tables 4.2.6.8 and 6.1.1.4'
O O 0.0106 0.0060 'International Tables Vol C Tables 4.2.6.8 and 6.1.1.4'

loop_
_geom_angle_atom_site_label_1
_geom_angle_atom_site_label_2
_geom_angle_atom_site_label_3
_geom_angle
C1 N1 C22 119.28(19)
C1 N1 C5 123.49(18)
C22 N1 C5 115.06(17)
O1 C1 N1 121.7(2)
O1 C1 C2 120.9(2)
N1 C1 C2 117.40(19)
C6 C2 C3 120.4(2)
C6 C2 C1 118.2(2)
C3 C2 C1 121.34(19)
C9 C3 C2 118.5(2)
C9 C3 C4 122.3(2)
C2 C3 C4 118.82(19)
C3 C4 C10 114.91(18)
C3 C4 C5 112.30(17)
C10 C4 C5 111.64(16)
C3 C4 H4 105.7
C10 C4 H4 105.7
C5 C4 H4 105.7
N1 C5 C16 110.85(17)
N1 C5 C4 110.64(16)
C16 C5 C4 116.44(17)
N1 C5 H5 106.1
C16 C5 H5 106.1
C4 C5 H5 106.1
C7 C6 C2 119.9(2)
C7 C6 H6 120.1
C2 C6 H6 120.1
C8 C7 C6 120.0(2)
C8 C7 H7 120.0
C6 C7 H7 120.0
C9 C8 C7 120.1(2)
C9 C8 H8 120.0
C7 C8 H8 120.0
C8 C9 C3 121.1(2)
C8 C9 H9 119.5
C3 C9 H9 119.5
C15 C10 C11 117.9(2)
C15 C10 C4 120.38(19)
C11 C10 C4 121.71(19)
C12 C11 C10 121.1(2)
C12 C11 H11 119.4
C10 C11 H11 119.4
C13 C12 C11 120.3(2)
C13 C12 H12 119.9
C11 C12 H12 119.9
C14 C13 C12 119.4(2)
C14 C13 H13 120.3
C12 C13 H13 120.3
C13 C14 C15 120.3(2)
C13 C14 H14 119.8
C15 C14 H14 119.8
C14 C15 C10 121.0(2)
C14 C15 H15 119.5
C10 C15 H15 119.5
C21 C16 C17 118.2(2)
C21 C16 C5 119.3(2)
C17 C16 C5 122.47(18)
C18 C17 C16 120.6(2)
C18 C17 H17 119.7
C16 C17 H17 119.7
C19 C18 C17 120.3(3)
C19 C18 H18 119.8
C17 C18 H18 119.8
C20 C19 C18 119.8(2)
C20 C19 H19 120.1
C18 C19 H19 120.1
C19 C20 C21 119.8(3)
C19 C20 H20 120.1
C21 C20 H20 120.1
C20 C21 C16 121.3(3)
C20 C21 H21 119.3
C16 C21 H21 119.3
N1 C22 H22A 109.5
N1 C22 H22B 109.5
H22A C22 H22B 109.5
N1 C22 H22C 109.5
H22A C22 H22C 109.5
H22B C22 H22C 109.5

loop_
_geom_bond_atom_site_label_1
_geom_bond_atom_site_label_2
_geom_bond_distance
O1 C1 1.235(3)
N1 C1 1.353(3)
N1 C22 1.456(3)
N1 C5 1.470(3)
C1 C2 1.490(3)
C2 C6 1.395(3)
C2 C3 1.395(3)
C3 C9 1.390(3)
C3 C4 1.513(3)
C4 C10 1.517(3)
C4 C5 1.541(3)
C4 H4 1.0000
C5 C16 1.518(3)
C5 H5 1.0000
C6 C7 1.384(3)
C6 H6 0.9500
C7 C8 1.382(4)
C7 H7 0.9500
C8 C9 1.381(3)
C8 H8 0.9500
C9 H9 0.9500
C10 C15 1.387(3)
C10 C11 1.389(3)
C11 C12 1.383(3)
C11 H11 0.9500
C12 C13 1.379(3)
C12 H12 0.9500
C13 C14 1.377(3)
C13 H13 0.9500
C14 C15 1.386(3)
C14 H14 0.9500
C15 H15 0.9500
C16 C21 1.382(3)
C16 C17 1.391(3)
C17 C18 1.379(3)
C17 H17 0.9500
C18 C19 1.379(4)
C18 H18 0.9500
C19 C20 1.375(4)
C19 H19 0.9500
C20 C21 1.382(4)
C20 H20 0.9500
C21 H21 0.9500
C22 H22A 0.9800
C22 H22B 0.9800
C22 H22C 0.9800

loop_
_geom_torsion_atom_site_label_1
_geom_torsion_atom_site_label_2
_geom_torsion_atom_site_label_3
_geom_torsion_atom_site_label_4
_geom_torsion
C22 N1 C1 O1 -6.9(3)
C5 N1 C1 O1 -169.3(2)
C22 N1 C1 C2 174.50(19)
C5 N1 C1 C2 12.1(3)
O1 C1 C2 C6 6.4(3)
N1 C1 C2 C6 -174.96(19)
O1 C1 C2 C3 -171.8(2)
N1 C1 C2 C3 6.9(3)
C6 C2 C3 C9 -0.9(3)
C1 C2 C3 C9 177.22(19)
C6 C2 C3 C4 -174.04(19)
C1 C2 C3 C4 4.1(3)
C9 C3 C4 C10 27.5(3)
C2 C3 C4 C10 -159.67(19)
C9 C3 C4 C5 156.54(19)
C2 C3 C4 C5 -30.6(3)
C1 N1 C5 C16 92.3(2)
C22 N1 C5 C16 -70.7(2)
C1 N1 C5 C4 -38.4(3)
C22 N1 C5 C4 158.54(18)
C3 C4 C5 N1 45.3(2)
C10 C4 C5 N1 176.00(17)
C3 C4 C5 C16 -82.5(2)
C10 C4 C5 C16 48.3(2)
C3 C2 C6 C7 0.8(3)
C1 C2 C6 C7 -177.4(2)
C2 C6 C7 C8 -0.5(4)
C6 C7 C8 C9 0.3(4)
C7 C8 C9 C3 -0.4(4)
C2 C3 C9 C8 0.7(3)
C4 C3 C9 C8 173.6(2)
C3 C4 C10 C15 -132.7(2)
C5 C4 C10 C15 97.9(2)
C3 C4 C10 C11 47.8(3)
C5 C4 C10 C11 -81.6(3)
C15 C10 C11 C12 0.6(4)
C4 C10 C11 C12 -179.9(2)
C10 C11 C12 C13 -0.4(4)
C11 C12 C13 C14 -0.3(4)
C12 C13 C14 C15 0.9(4)
C13 C14 C15 C10 -0.7(3)
C11 C10 C15 C14 0.0(3)
C4 C10 C15 C14 -179.52(19)
N1 C5 C16 C21 125.6(2)
C4 C5 C16 C21 -106.7(2)
N1 C5 C16 C17 -52.4(3)
C4 C5 C16 C17 75.2(3)
C21 C16 C17 C18 0.3(3)
C5 C16 C17 C18 178.3(2)
C16 C17 C18 C19 -0.9(4)
C17 C18 C19 C20 0.5(4)
C18 C19 C20 C21 0.5(5)
C19 C20 C21 C16 -1.1(4)
C17 C16 C21 C20 0.7(4)
C5 C16 C21 C20 -177.4(2)
